data_4511915
loop_
_publ_author_name
'Kundu, Subrata'
'Kumar, Jitendra'
'Kumar, Arun'
'Verma, Sandeep'
'Chandrasekhar, Vadapalli'

_publ_section_title
;
 Multi-Uracil Arrays Built on Organostannoxane, Organotelluroxane, and
 Copper(II) Carboxylate Platforms. C--H&#x00B7;&#x00B7;&#x00B7;O
 Interactions Leading to Tetrameric Uracil Motifs
;
_journal_issue 10
_journal_name_full 'Crystal Growth &amp; Design'
_journal_page_first 5171
_journal_paper_doi 10.1021/cg500900n
_journal_volume 14
_journal_year 2014
_chemical_formula_moiety 'C19 H34 N2 O4 Sn'
_chemical_formula_sum 'C19 H34 N2 O4 Sn'
_chemical_formula_weight 473.19
_chemical_name_systematic
;
 ?
;
_space_group_IT_number 14
_symmetry_cell_setting monoclinic
_symmetry_space_group_name_Hall '-P 2yn'
_symmetry_space_group_name_H-M 'P 1 21/n 1'
_atom_sites_solution_hydrogens geom
_atom_sites_solution_primary direct
_atom_sites_solution_secondary difmap
_audit_creation_method SHELXL-97
_cell_angle_alpha 90.00
_cell_angle_beta 97.699(2)
_cell_angle_gamma 90.00
_cell_formula_units_Z 8
_cell_length_a 12.2838(17)
_cell_length_b 19.749(3)
_cell_length_c 18.497(3)
_cell_measurement_reflns_used 9945
_cell_measurement_temperature 100(2)
_cell_measurement_theta_max 28.31
_cell_measurement_theta_min 2.34
_cell_volume 4446.8(12)
_computing_cell_refinement 'Bruker SMART'
_computing_data_collection 'Bruker SMART'
_computing_data_reduction 'Bruker SAINT'
_computing_molecular_graphics 'Bruker SHELXTL'
_computing_publication_material 'Bruker SHELXTL'
_computing_structure_refinement 'Bruker SHELXTL'
_computing_structure_solution 'Bruker SHELXTL'
_diffrn_ambient_temperature 100(2)
_diffrn_measured_fraction_theta_full 0.986
_diffrn_measured_fraction_theta_max 0.986
_diffrn_measurement_device_type 'CCD area detector'
_diffrn_measurement_method 'phi and omega scans'
_diffrn_radiation_monochromator graphite
_diffrn_radiation_source 'fine-focus sealed tube'
_diffrn_radiation_type MoK\a
_diffrn_radiation_wavelength 0.71073
_diffrn_reflns_av_R_equivalents 0.2164
_diffrn_reflns_av_sigmaI/netI 0.1305
_diffrn_reflns_limit_h_max 14
_diffrn_reflns_limit_h_min -14
_diffrn_reflns_limit_k_max 23
_diffrn_reflns_limit_k_min -22
_diffrn_reflns_limit_l_max 22
_diffrn_reflns_limit_l_min -17
_diffrn_reflns_number 25311
_diffrn_reflns_theta_full 25.03
_diffrn_reflns_theta_max 25.03
_diffrn_reflns_theta_min 4.09
_exptl_absorpt_coefficient_mu 1.173
_exptl_absorpt_correction_T_max 0.900
_exptl_absorpt_correction_T_min 0.869
_exptl_absorpt_correction_type empirical
_exptl_absorpt_process_details sadabs
_exptl_crystal_colour colourless
_exptl_crystal_density_diffrn 1.414
_exptl_crystal_density_method 'not measured'
_exptl_crystal_description block
_exptl_crystal_F_000 1952
_exptl_crystal_size_max 0.12
_exptl_crystal_size_mid 0.11
_exptl_crystal_size_min 0.09
_refine_diff_density_max 2.766
_refine_diff_density_min -1.503
_refine_diff_density_rms 0.198
_refine_ls_extinction_method none
_refine_ls_goodness_of_fit_ref 1.145
_refine_ls_hydrogen_treatment mixed
_refine_ls_matrix_type full
_refine_ls_number_parameters 483
_refine_ls_number_reflns 7750
_refine_ls_number_restraints 24
_refine_ls_restrained_S_all 1.143
_refine_ls_R_factor_all 0.1084
_refine_ls_R_factor_gt 0.0830
_refine_ls_shift/su_max 0.026
_refine_ls_shift/su_mean 0.000
_refine_ls_structure_factor_coef Fsqd
_refine_ls_weighting_details 'calc w=1/[\s^2^(Fo^2^)+(0.0000P)^2^+75.2590P] where P=(Fo^2^+2Fc^2^)/3'
_refine_ls_weighting_scheme calc
_refine_ls_wR_factor_gt 0.1706
_refine_ls_wR_factor_ref 0.2070
_reflns_number_gt 6105
_reflns_number_total 7750
_reflns_threshold_expression >2sigma(I)
_cod_data_source_file cg500900n_si_001.cif
_cod_data_source_block 2
_cod_depositor_comments 'Adding full bibliography for 4511914--4511918.cif.'
_cod_original_cell_volume 4446.8(11)
_cod_original_sg_symbol_H-M 'P 21/n'
_cod_database_code 4511915

loop_
_symmetry_equiv_pos_as_xyz
'x, y, z'
'-x+1/2, y+1/2, -z+1/2'
'-x, -y, -z'
'x-1/2, -y-1/2, z-1/2'

loop_
_atom_site_label
_atom_site_type_symbol
_atom_site_fract_x
_atom_site_fract_y
_atom_site_fract_z
_atom_site_U_iso_or_equiv
_atom_site_adp_type
_atom_site_occupancy
_atom_site_symmetry_multiplicity
_atom_site_calc_flag
_atom_site_refinement_flags
Sn1A Sn 0.97823(6) 0.34586(3) 0.58574(3) 0.0144(2) Uani 1 1 d .
Sn1 Sn 0.08018(6) 0.36004(3) 0.99142(3) 0.0148(2) Uani 1 1 d .
O4 O 0.4657(6) 0.0977(4) 0.5973(3) 0.0199(15) Uani 1 1 d .
O4A O 0.6169(6) 0.1110(4) 1.0022(4) 0.0236(16) Uani 1 1 d .
O2 O 0.4157(6) 0.1288(3) 0.8338(3) 0.0185(15) Uani 1 1 d .
O5A O 0.8744(5) 0.3080(3) 0.6589(3) 0.0180(15) Uani 1 1 d .
N1A N 0.8071(6) 0.1489(4) 0.8458(4) 0.0132(17) Uani 1 1 d .
N1 N 0.2727(6) 0.1551(4) 0.7459(4) 0.0138(17) Uani 1 1 d .
O2A O 0.6607(5) 0.1211(4) 0.7625(3) 0.0169(15) Uani 1 1 d .
O6A O 0.9928(6) 0.2217(4) 0.6834(4) 0.0208(16) Uani 1 1 d .
O5 O 0.1800(6) 0.3281(3) 0.9124(3) 0.0197(15) Uani 1 1 d .
N3A N 0.6427(7) 0.1167(4) 0.8835(4) 0.0154(17) Uani 1 1 d .
O6 O 0.0805(6) 0.2323(4) 0.8992(4) 0.0221(16) Uani 1 1 d .
C5A C 0.7885(9) 0.1500(5) 0.9731(5) 0.020(2) Uani 1 1 d .
H5A H 0.8194 0.1582 1.0210 0.024 Uiso 1 1 calc R
N3 N 0.4370(7) 0.1158(4) 0.7131(4) 0.0161(18) Uani 1 1 d .
C6A C 0.8471(8) 0.1608(5) 0.9169(5) 0.016(2) Uani 1 1 d .
H6A H 0.9184 0.1772 0.9276 0.019 Uiso 1 1 calc R
C5 C 0.2913(9) 0.1400(5) 0.6194(5) 0.021(2) Uani 1 1 d .
H5 H 0.2605 0.1422 0.5707 0.026 Uiso 1 1 calc R
C8A C 0.8426(8) 0.2336(5) 0.7535(5) 0.016(2) Uani 1 1 d .
H8A1 H 0.7654 0.2333 0.7338 0.019 Uiso 1 1 calc R
H8A2 H 0.8529 0.2673 0.7920 0.019 Uiso 1 1 calc R
C2A C 0.7003(8) 0.1286(5) 0.8263(5) 0.015(2) Uani 1 1 d U
C8 C 0.2312(8) 0.2458(5) 0.8303(5) 0.018(2) Uani 1 1 d .
H8A H 0.3068 0.2468 0.8536 0.021 Uiso 1 1 calc R
H8B H 0.2245 0.2775 0.7899 0.021 Uiso 1 1 calc R
C2 C 0.3793(8) 0.1335(5) 0.7687(5) 0.015(2) Uani 1 1 d .
C4A C 0.6781(7) 0.1257(5) 0.9571(5) 0.0127(19) Uani 1 1 d .
C16 C -0.2028(8) 0.4118(5) 0.8217(5) 0.020(2) Uani 1 1 d .
H16A H -0.2414 0.4362 0.8560 0.025 Uiso 1 1 calc R
H16B H -0.2388 0.3683 0.8125 0.025 Uiso 1 1 calc R
C7 C 0.2038(8) 0.1745(5) 0.8009(5) 0.0122(19) Uani 1 1 d U
H7A H 0.2142 0.1424 0.8409 0.015 Uiso 1 1 calc R
H7B H 0.1273 0.1729 0.7796 0.015 Uiso 1 1 calc R
C4 C 0.4031(8) 0.1166(5) 0.6388(5) 0.015(2) Uani 1 1 d .
C11 C 0.2769(9) 0.4636(5) 1.0152(5) 0.023(2) Uani 1 1 d .
H11A H 0.3039 0.4451 0.9724 0.028 Uiso 1 1 calc R
H11B H 0.2970 0.5111 1.0182 0.028 Uiso 1 1 calc R
C7A C 0.8737(9) 0.1640(5) 0.7863(5) 0.019(2) Uani 1 1 d .
H7A1 H 0.8608 0.1296 0.7487 0.023 Uiso 1 1 calc R
H7A2 H 0.9512 0.1634 0.8055 0.023 Uiso 1 1 calc R
C6 C 0.2318(9) 0.1588(5) 0.6727(5) 0.020(2) Uani 1 1 d .
H6 H 0.1607 0.1748 0.6596 0.024 Uiso 1 1 calc R
C32 C 0.6869(9) 0.4665(6) 0.4858(6) 0.026(2) Uani 1 1 d .
H32A H 0.6755 0.4949 0.5269 0.032 Uiso 1 1 calc R
H32B H 0.7228 0.4940 0.4525 0.032 Uiso 1 1 calc R
C10 C 0.1518(9) 0.4585(5) 1.0043(5) 0.021(2) Uani 1 1 d .
H10A H 0.1244 0.4850 0.9615 0.026 Uiso 1 1 calc R
H10B H 0.1253 0.4799 1.0458 0.026 Uiso 1 1 calc R
C9A C 0.9089(8) 0.2539(5) 0.6940(5) 0.017(2) Uani 1 1 d .
C30 C 0.8738(8) 0.4297(5) 0.5505(5) 0.020(2) Uani 1 1 d .
H30A H 0.8641 0.4574 0.5925 0.024 Uiso 1 1 calc R
H30B H 0.9094 0.4573 0.5172 0.024 Uiso 1 1 calc R
C23 C 1.0515(8) 0.2159(5) 0.5064(5) 0.018(2) Uani 1 1 d .
H23A H 1.0520 0.1882 0.5497 0.022 Uiso 1 1 calc R
H23B H 1.1212 0.2395 0.5101 0.022 Uiso 1 1 calc R
C33 C 0.5772(9) 0.4449(6) 0.4477(6) 0.028(3) Uani 1 1 d .
H33A H 0.5873 0.4141 0.4090 0.042 Uiso 1 1 calc R
H33B H 0.5372 0.4839 0.4278 0.042 Uiso 1 1 calc R
H33C H 0.5367 0.4228 0.4819 0.042 Uiso 1 1 calc R
C15 C -0.0866(8) 0.3999(5) 0.8560(5) 0.019(2) Uani 1 1 d .
H15A H -0.0498 0.4433 0.8639 0.022 Uiso 1 1 calc R
H15B H -0.0485 0.3742 0.8224 0.022 Uiso 1 1 calc R
C18 C 0.1253(9) 0.2880(5) 1.0767(5) 0.020(2) Uani 1 1 d .
H18A H 0.1922 0.2655 1.0674 0.024 Uiso 1 1 calc R
H18B H 0.1416 0.3123 1.1224 0.024 Uiso 1 1 calc R
C29 C 1.2467(12) 0.4566(6) 0.7940(6) 0.044(4) Uani 1 1 d .
H29A H 1.1794 0.4699 0.8110 0.066 Uiso 1 1 calc R
H29B H 1.3067 0.4816 0.8200 0.066 Uiso 1 1 calc R
H29C H 1.2585 0.4090 0.8024 0.066 Uiso 1 1 calc R
C13 C 0.4526(10) 0.4479(6) 1.1012(7) 0.035(3) Uani 1 1 d .
H13A H 0.4920 0.4373 1.0612 0.052 Uiso 1 1 calc R
H13B H 0.4845 0.4237 1.1439 0.052 Uiso 1 1 calc R
H13C H 0.4570 0.4957 1.1107 0.052 Uiso 1 1 calc R
C12 C 0.3349(8) 0.4277(6) 1.0824(6) 0.025(2) Uani 1 1 d .
H12A H 0.2962 0.4375 1.1236 0.030 Uiso 1 1 calc R
H12B H 0.3312 0.3792 1.0741 0.030 Uiso 1 1 calc R
C24 C 1.0405(10) 0.1695(6) 0.4390(5) 0.031(3) Uani 1 1 d .
H24A H 1.0906 0.1317 0.4487 0.037 Uiso 1 1 calc R
H24B H 0.9664 0.1515 0.4308 0.037 Uiso 1 1 calc R
C9 C 0.1557(9) 0.2678(5) 0.8850(5) 0.017(2) Uani 1 1 d .
C26 C 1.1139(9) 0.3711(5) 0.6647(5) 0.020(2) Uani 1 1 d .
H26A H 1.1006 0.3547 0.7122 0.024 Uiso 1 1 calc R
H26B H 1.1796 0.3491 0.6523 0.024 Uiso 1 1 calc R
C25 C 1.0645(11) 0.2052(6) 0.3703(6) 0.036(3) Uani 1 1 d .
H25A H 1.0163 0.2433 0.3608 0.053 Uiso 1 1 calc R
H25B H 1.0530 0.1743 0.3299 0.053 Uiso 1 1 calc R
H25C H 1.1394 0.2204 0.3767 0.053 Uiso 1 1 calc R
C20 C 0.0669(10) 0.1930(6) 1.1562(5) 0.029(3) Uani 1 1 d .
H20A H 0.1382 0.1718 1.1564 0.035 Uiso 1 1 calc R
H20B H 0.0717 0.2234 1.1977 0.035 Uiso 1 1 calc R
C27 C 1.1318(9) 0.4493(6) 0.6679(6) 0.025(2) Uani 1 1 d .
H27A H 1.1294 0.4663 0.6186 0.030 Uiso 1 1 calc R
H27B H 1.0715 0.4699 0.6889 0.030 Uiso 1 1 calc R
C17 C -0.2127(12) 0.4512(7) 0.7506(6) 0.039(3) Uani 1 1 d .
H17A H -0.1803 0.4952 0.7595 0.059 Uiso 1 1 calc R
H17B H -0.2888 0.4561 0.7314 0.059 Uiso 1 1 calc R
H17C H -0.1751 0.4274 0.7161 0.059 Uiso 1 1 calc R
C21 C -0.0186(11) 0.1383(6) 1.1647(6) 0.037(3) Uani 1 1 d .
H21A H -0.0886 0.1591 1.1670 0.056 Uiso 1 1 calc R
H21B H 0.0033 0.1133 1.2088 0.056 Uiso 1 1 calc R
H21C H -0.0240 0.1081 1.1237 0.056 Uiso 1 1 calc R
C31 C 0.7641(8) 0.4085(5) 0.5136(5) 0.022(2) Uani 1 1 d U
H31A H 0.7286 0.3814 0.5475 0.026 Uiso 1 1 calc R
H31B H 0.7747 0.3797 0.4726 0.026 Uiso 1 1 calc R
C28 C 1.2397(10) 0.4715(6) 0.7122(6) 0.030(3) Uani 1 1 d .
H28A H 1.2490 0.5197 0.7055 0.036 Uiso 1 1 calc R
H28B H 1.2998 0.4486 0.6933 0.036 Uiso 1 1 calc R
C19 C 0.0395(9) 0.2346(5) 1.0854(5) 0.021(2) Uani 1 1 d .
H19A H 0.0336 0.2041 1.0439 0.025 Uiso 1 1 calc R
H19B H -0.0312 0.2564 1.0856 0.025 Uiso 1 1 calc R
C22 C 0.9585(9) 0.2683(5) 0.5042(5) 0.021(2) Uani 1 1 d .
H22A H 0.8908 0.2442 0.5084 0.026 Uiso 1 1 calc R
H22B H 0.9499 0.2899 0.4567 0.026 Uiso 1 1 calc R
C14 C -0.0783(8) 0.3618(5) 0.9290(5) 0.020(2) Uani 1 1 d U
H14A H -0.1020 0.3155 0.9193 0.025 Uiso 1 1 calc R
H14B H -0.1292 0.3824 0.9584 0.025 Uiso 1 1 calc R
H3 H 0.505(8) 0.114(5) 0.732(5) 0.00(2) Uiso 1 1 d .
H3A H 0.565(8) 0.114(5) 0.867(4) 0.00(2) Uiso 1 1 d .

loop_
_atom_site_aniso_label
_atom_site_aniso_U_11
_atom_site_aniso_U_22
_atom_site_aniso_U_33
_atom_site_aniso_U_23
_atom_site_aniso_U_13
_atom_site_aniso_U_12
Sn1A 0.0196(4) 0.0086(3) 0.0152(3) 0.0010(2) 0.0036(3) 0.0000(3)
Sn1 0.0215(4) 0.0068(3) 0.0168(3) -0.0001(2) 0.0055(3) -0.0001(3)
O4 0.028(4) 0.017(4) 0.017(3) 0.002(3) 0.011(3) 0.002(3)
O4A 0.034(4) 0.015(4) 0.026(4) 0.002(3) 0.017(3) 0.000(3)
O2 0.021(4) 0.017(4) 0.019(3) -0.001(3) 0.008(3) 0.001(3)
O5A 0.018(4) 0.017(4) 0.020(3) 0.005(3) 0.008(3) 0.004(3)
N1A 0.015(4) 0.015(4) 0.011(4) 0.005(3) 0.004(3) -0.001(3)
N1 0.016(4) 0.015(4) 0.011(4) -0.006(3) 0.006(3) -0.007(3)
O2A 0.015(4) 0.023(4) 0.013(3) -0.002(3) 0.001(3) -0.006(3)
O6A 0.027(4) 0.015(4) 0.022(3) 0.002(3) 0.008(3) 0.001(3)
O5 0.023(4) 0.012(4) 0.026(4) -0.004(3) 0.012(3) -0.004(3)
N3A 0.010(4) 0.016(4) 0.019(4) 0.002(3) -0.003(3) 0.004(3)
O6 0.028(4) 0.019(4) 0.022(4) -0.002(3) 0.014(3) -0.006(3)
C5A 0.021(6) 0.023(6) 0.015(5) 0.004(4) -0.003(4) 0.010(5)
N3 0.009(4) 0.021(5) 0.018(4) -0.005(3) -0.001(4) -0.003(4)
C6A 0.010(5) 0.014(5) 0.024(5) 0.008(4) -0.002(4) -0.001(4)
C5 0.028(6) 0.026(6) 0.010(4) -0.006(4) 0.003(4) 0.003(5)
C8A 0.020(6) 0.013(5) 0.014(4) 0.006(4) 0.004(4) 0.004(4)
C2A 0.015(2) 0.015(2) 0.015(2) 0.0005(10) 0.0015(10) -0.0003(10)
C8 0.022(6) 0.010(5) 0.024(5) -0.001(4) 0.010(4) -0.004(4)
C2 0.015(5) 0.005(4) 0.023(5) -0.001(4) -0.002(4) 0.001(4)
C4A 0.007(5) 0.012(5) 0.018(5) 0.001(4) -0.004(4) 0.005(4)
C16 0.020(6) 0.012(5) 0.026(5) -0.002(4) -0.008(4) 0.002(4)
C7 0.012(2) 0.013(2) 0.012(2) 0.0001(10) 0.0020(10) 0.0001(10)
C4 0.020(5) 0.012(5) 0.013(4) 0.000(4) 0.000(4) -0.003(4)
C11 0.033(7) 0.014(5) 0.022(5) -0.002(4) 0.002(5) -0.004(5)
C7A 0.023(6) 0.011(5) 0.022(5) 0.003(4) 0.000(4) 0.001(4)
C6 0.016(5) 0.024(6) 0.020(5) -0.002(4) 0.002(4) -0.003(4)
C32 0.021(6) 0.026(6) 0.032(6) 0.010(5) 0.003(5) 0.012(5)
C10 0.033(6) 0.015(5) 0.014(5) -0.005(4) -0.004(4) 0.007(5)
C9A 0.025(6) 0.008(5) 0.018(5) -0.002(4) 0.002(4) -0.005(4)
C30 0.023(6) 0.012(5) 0.024(5) 0.002(4) 0.000(4) 0.001(4)
C23 0.008(5) 0.023(6) 0.022(5) 0.000(4) -0.005(4) 0.003(4)
C33 0.022(6) 0.020(6) 0.038(6) -0.008(5) -0.011(5) 0.004(5)
C15 0.027(6) 0.017(5) 0.015(4) -0.005(4) 0.015(4) -0.005(4)
C18 0.026(6) 0.019(5) 0.016(5) 0.003(4) 0.007(4) -0.002(4)
C29 0.073(10) 0.022(7) 0.032(6) 0.005(5) -0.008(6) -0.020(7)
C13 0.030(7) 0.019(6) 0.050(7) 0.007(5) -0.012(6) -0.002(5)
C12 0.018(6) 0.019(6) 0.036(6) 0.001(5) -0.003(5) 0.001(4)
C24 0.042(8) 0.026(6) 0.027(5) -0.006(5) 0.015(5) 0.011(5)
C9 0.028(6) 0.016(5) 0.008(4) 0.002(4) 0.002(4) -0.001(5)
C26 0.021(6) 0.020(6) 0.018(5) 0.001(4) -0.003(4) 0.002(4)
C25 0.048(8) 0.035(7) 0.024(6) -0.011(5) 0.004(5) 0.011(6)
C20 0.051(8) 0.019(6) 0.017(5) 0.004(4) 0.004(5) -0.003(5)
C27 0.027(6) 0.020(6) 0.031(6) 0.000(5) 0.013(5) -0.002(5)
C17 0.064(9) 0.033(7) 0.017(5) 0.005(5) -0.008(6) 0.012(6)
C21 0.046(8) 0.030(7) 0.033(6) 0.011(5) -0.005(6) -0.021(6)
C31 0.022(2) 0.021(2) 0.022(2) -0.0002(10) 0.0026(10) -0.0002(10)
C28 0.040(7) 0.018(6) 0.031(6) -0.004(5) 0.002(5) -0.004(5)
C19 0.026(6) 0.020(6) 0.013(5) -0.003(4) -0.009(4) -0.001(5)
C22 0.038(7) 0.014(5) 0.012(5) 0.005(4) 0.001(4) -0.003(5)
C14 0.021(2) 0.020(2) 0.021(2) 0.0002(10) 0.0025(10) 0.0001(10)

loop_
_atom_type_symbol
_atom_type_description
_atom_type_scat_dispersion_real
_atom_type_scat_dispersion_imag
_atom_type_scat_source
C C 0.0033 0.0016 'International Tables Vol C Tables 4.2.6.8 and 6.1.1.4'
H H 0.0000 0.0000 'International Tables Vol C Tables 4.2.6.8 and 6.1.1.4'
N N 0.0061 0.0033 'International Tables Vol C Tables 4.2.6.8 and 6.1.1.4'
O O 0.0106 0.0060 'International Tables Vol C Tables 4.2.6.8 and 6.1.1.4'
Sn Sn -0.6537 1.4246 'International Tables Vol C Tables 4.2.6.8 and 6.1.1.4'

loop_
_geom_angle_atom_site_label_1
_geom_angle_atom_site_label_2
_geom_angle_atom_site_label_3
_geom_angle
O5A Sn1A C26 97.3(3)
O5A Sn1A C22 100.2(3)
C26 Sn1A C22 131.1(4)
O5A Sn1A C30 94.6(3)
C26 Sn1A C30 114.3(4)
C22 Sn1A C30 109.4(4)
O5 Sn1 C14 101.7(3)
O5 Sn1 C10 94.6(3)
C14 Sn1 C10 112.3(4)
O5 Sn1 C18 101.1(3)
C14 Sn1 C18 122.6(4)
C10 Sn1 C18 117.5(4)
C9A O5A Sn1A 115.3(6)
C6A N1A C2A 120.8(8)
C6A N1A C7A 121.2(8)
C2A N1A C7A 117.7(7)
C6 N1 C2 121.2(8)
C6 N1 C7 120.0(8)
C2 N1 C7 118.7(7)
C9 O5 Sn1 114.4(6)
C2A N3A C4A 127.6(9)
C6A C5A C4A 118.6(9)
C2 N3 C4 128.8(9)
C5A C6A N1A 123.6(9)
C6 C5 C4 119.5(9)
C9A C8A C7A 113.4(8)
O2A C2A N3A 123.0(9)
O2A C2A N1A 122.1(8)
N3A C2A N1A 114.9(8)
C9 C8 C7 112.0(8)
O2 C2 N3 124.0(9)
O2 C2 N1 121.7(9)
N3 C2 N1 114.3(8)
O4A C4A N3A 119.8(9)
O4A C4A C5A 125.9(8)
N3A C4A C5A 114.3(8)
C15 C16 C17 114.0(9)
N1 C7 C8 111.7(8)
O4 C4 N3 119.6(9)
O4 C4 C5 126.9(8)
N3 C4 C5 113.5(8)
C12 C11 C10 115.5(9)
N1A C7A C8A 109.9(8)
C5 C6 N1 122.6(10)
C33 C32 C31 114.9(10)
C11 C10 Sn1 117.9(7)
O6A C9A O5A 124.4(9)
O6A C9A C8A 121.1(9)
O5A C9A C8A 114.4(9)
C31 C30 Sn1A 113.0(7)
C22 C23 C24 113.3(8)
C16 C15 C14 113.3(8)
C19 C18 Sn1 115.2(7)
C13 C12 C11 113.5(9)
C25 C24 C23 113.4(10)
O6 C9 O5 125.4(9)
O6 C9 C8 121.7(9)
O5 C9 C8 112.8(9)
C27 C26 Sn1A 110.6(7)
C21 C20 C19 112.8(9)
C28 C27 C26 114.3(9)
C30 C31 C32 115.1(9)
C27 C28 C29 113.9(10)
C18 C19 C20 112.6(8)
C23 C22 Sn1A 116.7(7)
C15 C14 Sn1 115.7(7)

loop_
_geom_bond_atom_site_label_1
_geom_bond_atom_site_label_2
_geom_bond_distance
Sn1A O5A 2.116(6)
Sn1A C26 2.122(10)
Sn1A C22 2.141(10)
Sn1A C30 2.142(10)
Sn1 O5 2.126(6)
Sn1 C14 2.127(10)
Sn1 C10 2.135(10)
Sn1 C18 2.141(10)
O4 C4 1.216(12)
O4A C4A 1.230(12)
O2 C2 1.229(11)
O5A C9A 1.291(12)
N1A C6A 1.362(12)
N1A C2A 1.373(12)
N1A C7A 1.487(12)
N1 C6 1.381(12)
N1 C2 1.388(12)
N1 C7 1.459(11)
O2A C2A 1.223(11)
O6A C9A 1.248(12)
O5 C9 1.312(12)
N3A C2A 1.371(12)
N3A C4A 1.383(12)
O6 C9 1.216(12)
C5A C6A 1.358(14)
C5A C4A 1.431(14)
N3 C2 1.370(12)
N3 C4 1.382(12)
C5 C6 1.356(14)
C5 C4 1.449(14)
C8A C9A 1.508(13)
C8A C7A 1.530(13)
C8 C9 1.526(13)
C8 C7 1.529(13)
C16 C15 1.500(14)
C16 C17 1.518(14)
C11 C12 1.523(14)
C11 C10 1.525(15)
C32 C33 1.498(14)
C32 C31 1.533(14)
C30 C31 1.487(14)
C23 C22 1.537(14)
C23 C24 1.538(14)
C15 C14 1.538(13)
C18 C19 1.515(14)
C29 C28 1.533(15)
C13 C12 1.496(15)
C24 C25 1.516(15)
C26 C27 1.561(14)
C20 C21 1.530(16)
C20 C19 1.545(13)
C27 C28 1.526(15)
